data_7115264
loop_
_publ_author_name
'Zheng Niu'
'Sheng Fang'
'Jian-Gong Ma'
'Xiao-Ping Zhang'
'Peng Cheng'

_publ_section_title
;
 Enhancement of adsorption selectivity for MOFs under mild activation and
 regeneration conditions
;
_journal_name_full Chem.Commun.
_journal_page_first 7797
_journal_paper_doi 10.1039/C4CC00426D
_journal_volume 50
_journal_year 2014
_chemical_formula_moiety '2(C47 H53 Eu2 Mn4 N6 O44), 8.33(H2 O), C O H4'
_chemical_formula_sum 'C95 H126.65 Eu4 Mn8 N12 O97.33'
_chemical_formula_weight 4041.34
_chemical_name_systematic
;
 ? 
;
_space_group_crystal_system monoclinic
_space_group_IT_number 14
_space_group_name_Hall '-P 2yn'
_space_group_name_H-M_alt 'P 1 21/n 1'
_symmetry_space_group_name_Hall '-P 2yn'
_symmetry_space_group_name_H-M 'P 1 21/n 1'
_atom_sites_solution_hydrogens geom
_atom_sites_solution_primary direct
_atom_sites_solution_secondary difmap
_audit_creation_date 2014-01-16
_audit_creation_method
;
Olex2 1.2
(compiled 2013.12.10 svn.r2850 for OlexSys, GUI svn.r4736)
;
_cell_angle_alpha 90.00
_cell_angle_beta 98.343(3)
_cell_angle_gamma 90.00
_cell_formula_units_Z 1
_cell_length_a 8.9103(3)
_cell_length_b 24.1109(8)
_cell_length_c 17.3062(6)
_cell_measurement_reflns_used 4840
_cell_measurement_temperature 120.0
_cell_measurement_theta_max 28.9029
_cell_measurement_theta_min 2.3741
_cell_volume 3678.6(2)
_computing_cell_refinement
;
CrysAlisPro, Agilent Technologies,
Version 1.171.36.21 (release 14-08-2012 CrysAlis171 .NET)
;
_computing_data_collection
;
CrysAlisPro, Agilent Technologies,
Version 1.171.36.21 (release 14-08-2012 CrysAlis171 .NET)
;
_computing_data_reduction
;
CrysAlisPro, Agilent Technologies,
Version 1.171.36.21 (release 14-08-2012 CrysAlis171 .NET)
;
_computing_molecular_graphics 'Olex2 (Dolomanov et al., 2009)'
_computing_publication_material 'Olex2 (Dolomanov et al., 2009)'
_computing_structure_refinement 'XL (Sheldrick, 2008)'
_computing_structure_solution 'ShelXS (Sheldrick, 2008)'
_diffrn_ambient_temperature 120.0
_diffrn_detector_area_resol_mean 16.2116
_diffrn_measured_fraction_theta_full 0.998
_diffrn_measured_fraction_theta_max 0.998
_diffrn_measurement_device_type 'SuperNova, Single source at offset), Eos'
_diffrn_measurement_method '\w scans'
_diffrn_orient_matrix_UB_11 -0.0243691000
_diffrn_orient_matrix_UB_12 -0.0139931000
_diffrn_orient_matrix_UB_13 -0.0356801000
_diffrn_orient_matrix_UB_21 -0.0202641000
_diffrn_orient_matrix_UB_22 -0.0234501000
_diffrn_orient_matrix_UB_23 0.0210503000
_diffrn_orient_matrix_UB_31 -0.0738726000
_diffrn_orient_matrix_UB_32 0.0109931000
_diffrn_orient_matrix_UB_33 -0.0005194000
_diffrn_radiation_monochromator mirror
_diffrn_radiation_type MoK\a
_diffrn_radiation_wavelength 0.71073
_diffrn_reflns_av_R_equivalents 0.0552
_diffrn_reflns_av_unetI/netI 0.0915
_diffrn_reflns_limit_h_max 6
_diffrn_reflns_limit_h_min -10
_diffrn_reflns_limit_k_max 26
_diffrn_reflns_limit_k_min -28
_diffrn_reflns_limit_l_max 20
_diffrn_reflns_limit_l_min -20
_diffrn_reflns_number 13280
_diffrn_reflns_theta_full 25.01
_diffrn_reflns_theta_max 25.01
_diffrn_reflns_theta_min 2.38
_diffrn_source 'SuperNova (Mo) X-ray Source'
_exptl_absorpt_coefficient_mu 2.455
_exptl_absorpt_correction_T_max 1.00000
_exptl_absorpt_correction_T_min 0.84427
_exptl_absorpt_correction_type multi-scan
_exptl_absorpt_process_details
;
CrysAlisPro, Oxford Diffraction Ltd.,
Version 1.171.36.21
Empirical absorption correction using spherical harmonics,
 implemented in SCALE3 ABSPACK scaling algorithm.
;
_exptl_crystal_colour colourless
_exptl_crystal_density_diffrn 1.815
_exptl_crystal_density_method 'not measured'
_exptl_crystal_description rhomboidal
_exptl_crystal_F_000 1991
_exptl_crystal_size_max 0.5
_exptl_crystal_size_mid 0.3
_exptl_crystal_size_min 0.2
_refine_diff_density_max 1.212
_refine_diff_density_min -1.995
_refine_diff_density_rms 0.178
_refine_ls_extinction_method none
_refine_ls_goodness_of_fit_ref 1.068
_refine_ls_hydrogen_treatment mixed
_refine_ls_matrix_type full
_refine_ls_number_parameters 511
_refine_ls_number_reflns 6491
_refine_ls_number_restraints 51
_refine_ls_restrained_S_all 1.066
_refine_ls_R_factor_all 0.0817
_refine_ls_R_factor_gt 0.0556
_refine_ls_shift/su_max 0.010
_refine_ls_shift/su_mean 0.000
_refine_ls_structure_factor_coef Fsqd
_refine_ls_weighting_details 'calc w=1/[\s^2^(Fo^2^)+(0.0432P)^2^+17.7693P] where P=(Fo^2^+2Fc^2^)/3'
_refine_ls_weighting_scheme calc
_refine_ls_wR_factor_gt 0.1182
_refine_ls_wR_factor_ref 0.1291
_reflns_number_gt 4908
_reflns_number_total 6491
_reflns_threshold_expression >2sigma(I)
_cod_data_source_file c4cc00426d2.cif
_cod_data_source_block 3
_cod_database_code 7115264
_reflns_odcompleteness_completeness 99.90
_reflns_odcompleteness_iscentric 1
_reflns_odcompleteness_theta 26.32

loop_
_space_group_symop_id
_space_group_symop_operation_xyz
1 'x, y, z'
2 '-x+1/2, y+1/2, -z+1/2'
3 '-x, -y, -z'
4 'x-1/2, -y-1/2, z-1/2'

loop_
_atom_site_label
_atom_site_type_symbol
_atom_site_fract_x
_atom_site_fract_y
_atom_site_fract_z
_atom_site_U_iso_or_equiv
_atom_site_adp_type
_atom_site_occupancy
_atom_site_symmetry_multiplicity
_atom_site_calc_flag
_atom_site_refinement_flags_posn
_atom_site_refinement_flags_adp
Eu1 Eu 0.96137(4) 0.187869(17) 0.93588(2) 0.00750(12) Uani 1 1 d . .
Mn2 Mn 0.48047(13) 0.33750(6) 1.00348(7) 0.0152(3) Uani 1 1 d D .
Mn3 Mn 1.49782(13) 0.08537(5) 1.08701(7) 0.0117(3) Uani 1 1 d D .
O O 1.1704(6) 0.1306(2) 0.9906(3) 0.0130(12) Uani 1 1 d . .
O0AA O 0.7411(6) 0.1604(2) 0.8437(3) 0.0137(12) Uani 1 1 d . .
O1AA O 1.2946(6) 0.3101(2) 1.0648(3) 0.0175(13) Uani 1 1 d . .
O2AA O 1.1121(6) 0.1827(2) 0.8299(3) 0.0158(13) Uani 1 1 d . .
O3AA O 1.1644(6) 0.2526(2) 0.9776(3) 0.0133(12) Uani 1 1 d . .
O4AA O 0.5968(6) 0.2640(2) 1.0632(3) 0.0152(13) Uani 1 1 d . .
H4AA H 0.6225 0.2702 1.1133 0.023 Uiso 1 1 d GR .
H4AB H 0.6795 0.2561 1.0435 0.023 Uiso 1 1 d GR .
O5AA O 0.7871(6) 0.2617(2) 0.9613(3) 0.0143(13) Uani 1 1 d . .
O6AA O 0.7202(5) 0.1243(2) 1.1319(3) 0.0107(7) Uani 1 1 d . .
O7AA O 0.6702(6) 0.3429(2) 0.9353(3) 0.0152(13) Uani 1 1 d . .
O8AA O 1.4562(6) 0.1631(2) 1.0219(3) 0.0173(13) Uani 1 1 d . .
H8AA H 1.4947 0.1914 1.0499 0.026 Uiso 1 1 d GR .
H8AB H 1.3586 0.1689 1.0094 0.026 Uiso 1 1 d GR .
O9AA O 0.8084(5) 0.1386(2) 1.0187(3) 0.0107(7) Uani 1 1 d . .
O0BA O 0.3717(7) 0.2923(3) 0.9015(3) 0.0240(15) Uani 1 1 d . .
H0BA H 0.4382 0.2727 0.8820 0.036 Uiso 1 1 d GR .
H0BB H 0.3303 0.3152 0.8662 0.036 Uiso 1 1 d GR .
O1BA O 1.2904(6) 0.0499(2) 1.0159(3) 0.0117(12) Uani 1 1 d . .
O2BA O 1.5657(8) 0.0073(3) 1.1448(4) 0.0381(15) Uani 1 1 d D .
H2BA H 1.569(11) -0.0258(9) 1.128(2) 0.057 Uiso 1 1 d DR .
O3BA O 1.6031(6) 0.0575(2) 0.9849(3) 0.0130(12) Uani 1 1 d . .
H3BA H 1.6395 0.0237 0.9918 0.019 Uiso 1 1 d GR .
H3BB H 1.6784 0.0795 0.9776 0.019 Uiso 1 1 d GR .
O4BA O 0.8745(6) 0.3947(2) 0.6805(3) 0.0134(12) Uani 1 1 d . .
C5BA C 0.8366(8) 0.3097(3) 0.8485(4) 0.0112(17) Uani 1 1 d . .
O5BA O 0.9129(6) -0.0788(2) 0.8482(3) 0.0176(13) Uani 1 1 d . .
H5BA H 0.8241 -0.0883 0.8465 0.026 Uiso 1 1 calc GR .
N N 1.0064(7) 0.2114(3) 1.0787(4) 0.0111(15) Uani 1 1 d . .
C8BA C 0.8349(8) 0.0685(3) 0.8450(4) 0.0109(17) Uani 1 1 d . .
N0AA N 0.9276(7) 0.2660(3) 0.8405(4) 0.0126(15) Uani 1 1 d . .
N1AA N 0.9520(7) 0.0883(3) 0.8937(4) 0.0112(15) Uani 1 1 d . .
C1CA C 0.9220(8) 0.1891(3) 1.1286(4) 0.0109(17) Uani 1 1 d . .
C2CA C 0.7571(8) 0.3047(3) 0.9203(4) 0.0101(17) Uani 1 1 d . .
C3CA C 0.8156(9) 0.0137(3) 0.8263(5) 0.0125(10) Uani 1 1 d . U
H3CA H 0.7319 0.0017 0.7920 0.015 Uiso 1 1 calc R .
C4CA C 1.0025(9) 0.2666(3) 0.7787(4) 0.0121(18) Uani 1 1 d . .
C5CA C 0.9245(9) -0.0238(3) 0.8601(5) 0.0125(10) Uani 1 1 d . .
O6BA O 1.1692(6) 0.2114(2) 0.7154(3) 0.0200(14) Uani 1 1 d . .
O7BA O 0.6216(7) 0.1002(3) 0.7578(4) 0.0365(18) Uani 1 1 d . .
O8BA O 0.5755(8) 0.3903(3) 1.0991(4) 0.0409(19) Uani 1 1 d D .
H8BA H 0.6711(14) 0.392(3) 1.116(3) 0.061 Uiso 1 1 d DR .
C8CA C 0.9904(8) 0.3086(3) 0.7253(5) 0.0126(17) Uani 1 1 d . .
H8CA H 1.0462 0.3071 0.6840 0.015 Uiso 1 1 calc R .
C9CA C 0.8155(8) 0.3534(3) 0.7984(5) 0.0122(17) Uani 1 1 d . .
H9CA H 0.7508 0.3823 0.8072 0.015 Uiso 1 1 calc R .
C0DA C 1.1837(9) 0.0796(3) 0.9804(5) 0.0120(18) Uani 1 1 d . .
C1DA C 1.1240(9) 0.2699(3) 1.1815(4) 0.0122(18) Uani 1 1 d . .
H1DA H 1.1952 0.2971 1.1982 0.015 Uiso 1 1 calc R .
C9DA C 0.8083(8) 0.1469(3) 1.0916(4) 0.0107(7) Uani 1 1 d . .
C2DA C 1.1058(8) 0.2508(3) 1.1064(5) 0.0109(17) Uani 1 1 d . .
C3DA C 0.9311(8) 0.2057(3) 1.2058(4) 0.0105(17) Uani 1 1 d . .
H3DA H 0.8703 0.1893 1.2388 0.013 Uiso 1 1 calc R .
C0EA C 1.1956(8) 0.2733(3) 1.0450(4) 0.0099(17) Uani 1 1 d . .
C4DA C 1.0325(9) 0.2472(4) 1.2325(4) 0.0138(18) Uani 1 1 d . .
C5DA C 1.1033(9) 0.2165(4) 0.7734(5) 0.0140(18) Uani 1 1 d . .
C6DA C 1.0588(8) 0.0522(3) 0.9248(5) 0.0119(18) Uani 1 1 d . U
C1EA C 0.8937(8) 0.3544(3) 0.7323(4) 0.0095(17) Uani 1 1 d . .
C7DA C 0.7215(9) 0.1124(4) 0.8121(5) 0.0159(19) Uani 1 1 d . .
O9BA O 0.3753(12) 0.4128(3) 0.9552(5) 0.070(3) Uani 1 1 d D .
H9BA H 0.368(15) 0.4435(17) 0.979(2) 0.104 Uiso 1 1 d DR .
O0CA O 1.0385(6) 0.2648(2) 1.3065(3) 0.0146(13) Uani 1 1 d . .
H0CA H 1.0924 0.2924 1.3132 0.022 Uiso 1 1 calc GR .
C3EA C 1.0520(9) -0.0034(3) 0.9072(4) 0.0125(10) Uani 1 1 d . .
H3EA H 1.1313 -0.0270 0.9265 0.015 Uiso 1 1 calc R .
C5EA C 1.6439(12) 0.0091(4) 1.2293(6) 0.0381(15) Uani 1 1 d D .
H5EA H 1.7474 -0.0027 1.2316 0.057 Uiso 1 1 calc GR .
H5EB H 1.5923 -0.0152 1.2606 0.057 Uiso 1 1 calc GR .
H5EC H 1.6413 0.0463 1.2488 0.057 Uiso 1 1 calc GR .
C6EA C 0.4900(16) 0.4114(6) 1.1574(8) 0.077(5) Uani 1 1 d D .
H6EA H 0.4172 0.4380 1.1339 0.116 Uiso 1 1 calc GR .
H6EB H 0.5577 0.4289 1.1984 0.116 Uiso 1 1 calc GR .
H6EC H 0.4382 0.3814 1.1786 0.116 Uiso 1 1 calc GR .
O1CA O 0.8488(10) 0.3687(4) 1.1714(5) 0.041(3) Uani 0.75 1 d . .
O2CA O 1.6346(11) -0.1081(4) 1.1444(6) 0.045(3) Uani 0.75 1 d . .
O3CA O 0.338(3) 0.5115(9) 1.0263(13) 0.046(6) Uani 0.33 1 d . U
C C 0.327(3) 0.4216(12) 0.8720(14) 0.072(8) Uani 0.50 1 d D U
HA H 0.4022 0.4072 0.8430 0.108 Uiso 0.50 1 calc GR .
HB H 0.3133 0.4605 0.8618 0.108 Uiso 0.50 1 calc GR .
HC H 0.2323 0.4026 0.8563 0.108 Uiso 0.50 1 calc GR .
O4CA O 0.913(5) 0.4316(19) 1.066(3) 0.091(13) Uani 0.25 1 d . U
C2 C 1.004(5) 0.415(2) 1.019(3) 0.058(14) Uani 0.25 1 d . U
O1 O 1.701(3) -0.0952(13) 1.1936(18) 0.036(7) Uani 0.25 1 d . U

loop_
_atom_site_aniso_label
_atom_site_aniso_U_11
_atom_site_aniso_U_22
_atom_site_aniso_U_33
_atom_site_aniso_U_23
_atom_site_aniso_U_13
_atom_site_aniso_U_12
Eu1 0.00696(19) 0.0100(2) 0.00545(19) 0.00128(19) 0.00066(14) 0.00077(18)
Mn2 0.0109(6) 0.0216(7) 0.0142(7) 0.0020(6) 0.0054(5) 0.0001(6)
Mn3 0.0097(6) 0.0151(7) 0.0104(6) -0.0029(6) 0.0015(5) -0.0014(5)
O 0.008(3) 0.015(3) 0.016(3) -0.005(3) -0.003(2) 0.000(2)
O0AA 0.014(3) 0.009(3) 0.017(3) 0.001(3) -0.003(2) 0.002(2)
O1AA 0.012(3) 0.022(3) 0.020(3) -0.004(3) 0.006(2) -0.006(3)
O2AA 0.018(3) 0.018(3) 0.014(3) 0.006(3) 0.009(2) 0.006(3)
O3AA 0.018(3) 0.017(3) 0.006(3) 0.001(3) 0.008(2) 0.000(3)
O4AA 0.016(3) 0.016(3) 0.014(3) 0.002(3) 0.005(2) 0.001(3)
O5AA 0.015(3) 0.017(3) 0.011(3) 0.006(3) 0.003(2) 0.005(3)
O6AA 0.0084(17) 0.0156(19) 0.0086(16) -0.0014(16) 0.0031(13) -0.0024(15)
O7AA 0.014(3) 0.017(3) 0.015(3) 0.002(3) 0.004(2) 0.004(3)
O8AA 0.010(3) 0.016(3) 0.024(3) -0.001(3) -0.006(2) -0.002(3)
O9AA 0.0084(17) 0.0156(19) 0.0086(16) -0.0014(16) 0.0031(13) -0.0024(15)
O0BA 0.021(3) 0.031(4) 0.021(3) -0.001(3) 0.007(3) -0.001(3)
O1BA 0.013(3) 0.014(3) 0.008(3) 0.000(3) 0.001(2) 0.004(3)
O2BA 0.045(4) 0.031(3) 0.039(4) 0.003(3) 0.008(3) -0.001(3)
O3BA 0.014(3) 0.014(3) 0.012(3) 0.000(3) 0.002(2) -0.002(3)
O4BA 0.010(3) 0.019(3) 0.013(3) 0.006(3) 0.004(2) 0.004(3)
C5BA 0.007(4) 0.011(4) 0.015(4) -0.006(4) 0.000(3) 0.000(4)
O5BA 0.013(3) 0.016(3) 0.023(3) -0.005(3) 0.000(3) -0.003(3)
N 0.008(3) 0.017(4) 0.009(3) 0.001(3) 0.005(3) 0.002(3)
C8BA 0.007(4) 0.016(4) 0.010(4) 0.000(4) 0.003(3) 0.001(3)
N0AA 0.012(3) 0.015(4) 0.012(4) -0.001(3) 0.007(3) -0.001(3)
N1AA 0.009(3) 0.019(4) 0.006(3) 0.003(3) 0.001(3) 0.000(3)
C1CA 0.011(4) 0.012(4) 0.010(4) -0.002(4) 0.003(3) 0.001(4)
C2CA 0.007(4) 0.012(4) 0.011(4) 0.002(4) 0.000(3) 0.002(3)
C3CA 0.012(2) 0.016(2) 0.010(2) 0.000(2) 0.0004(17) -0.0011(19)
C4CA 0.015(4) 0.014(4) 0.007(4) -0.003(4) 0.001(3) -0.002(4)
C5CA 0.012(2) 0.016(2) 0.010(2) 0.000(2) 0.0004(17) -0.0011(19)
O6BA 0.025(3) 0.022(3) 0.016(3) 0.009(3) 0.012(3) 0.016(3)
O7BA 0.028(4) 0.025(4) 0.047(4) -0.003(4) -0.025(3) 0.001(3)
O8BA 0.037(4) 0.040(4) 0.045(5) -0.019(4) 0.004(4) -0.007(4)
C8CA 0.011(4) 0.013(4) 0.015(4) -0.005(4) 0.004(3) -0.001(4)
C9CA 0.011(4) 0.008(4) 0.018(4) 0.002(4) 0.003(3) -0.001(3)
C0DA 0.011(4) 0.011(4) 0.015(4) 0.005(4) 0.004(3) 0.002(4)
C1DA 0.015(4) 0.009(4) 0.012(4) 0.000(4) -0.002(3) -0.004(4)
C9DA 0.0084(17) 0.0156(19) 0.0086(16) -0.0014(16) 0.0031(13) -0.0024(15)
C2DA 0.009(4) 0.008(4) 0.016(4) 0.003(4) 0.003(3) -0.003(3)
C3DA 0.010(4) 0.016(4) 0.007(4) 0.004(4) 0.005(3) -0.001(3)
C0EA 0.009(4) 0.014(4) 0.007(4) -0.004(4) 0.003(3) 0.001(4)
C4DA 0.015(4) 0.019(5) 0.007(4) -0.005(4) 0.001(3) 0.002(4)
C5DA 0.011(4) 0.020(5) 0.011(4) 0.005(4) 0.001(3) -0.001(4)
C6DA 0.010(3) 0.016(4) 0.012(3) 0.003(3) 0.007(3) 0.000(3)
C1EA 0.009(4) 0.013(4) 0.006(4) 0.005(4) 0.000(3) -0.002(3)
C7DA 0.013(4) 0.016(5) 0.018(5) 0.003(4) 0.000(4) -0.003(4)
O9BA 0.113(8) 0.044(5) 0.050(5) 0.005(5) 0.006(5) 0.045(6)
O0CA 0.018(3) 0.018(3) 0.009(3) -0.004(3) 0.006(2) -0.007(3)
C3EA 0.012(2) 0.016(2) 0.010(2) 0.000(2) 0.0004(17) -0.0011(19)
C5EA 0.045(4) 0.031(3) 0.039(4) 0.003(3) 0.008(3) -0.001(3)
C6EA 0.079(10) 0.081(11) 0.076(11) -0.013(9) 0.028(9) 0.005(9)
O1CA 0.032(5) 0.045(6) 0.042(6) 0.011(5) -0.002(4) -0.006(5)
O2CA 0.040(6) 0.047(7) 0.052(7) 0.005(6) 0.026(5) 0.013(5)
O3CA 0.053(9) 0.033(9) 0.050(9) 0.006(8) 0.001(8) -0.010(8)
C 0.075(11) 0.066(11) 0.069(11) 0.011(9) -0.010(9) 0.009(9)
O4CA 0.094(16) 0.092(16) 0.089(16) 0.001(10) 0.016(10) -0.010(10)
C2 0.049(16) 0.058(16) 0.067(16) 0.000(10) 0.007(10) 0.006(10)
O1 0.033(10) 0.038(11) 0.038(10) -0.004(9) 0.008(8) 0.000(8)

loop_
_atom_type_symbol
_atom_type_description
_atom_type_scat_dispersion_real
_atom_type_scat_dispersion_imag
_atom_type_scat_source
C C 0.0033 0.0016 'International Tables Vol C Tables 4.2.6.8 and 6.1.1.4'
H H 0.0000 0.0000 'International Tables Vol C Tables 4.2.6.8 and 6.1.1.4'
Eu Eu -0.1578 3.6682 'International Tables Vol C Tables 4.2.6.8 and 6.1.1.4'
Mn Mn 0.3368 0.7283 'International Tables Vol C Tables 4.2.6.8 and 6.1.1.4'
N N 0.0061 0.0033 'International Tables Vol C Tables 4.2.6.8 and 6.1.1.4'
O O 0.0106 0.0060 'International Tables Vol C Tables 4.2.6.8 and 6.1.1.4'

loop_
_geom_angle_atom_site_label_1
_geom_angle_atom_site_label_2
_geom_angle_atom_site_label_3
_geom_angle
_geom_angle_site_symmetry_1
_geom_angle_site_symmetry_3
O Eu1 O0AA 127.45(18) . .
O Eu1 O2AA 77.66(18) . .
O Eu1 O3AA 75.47(18) . .
O Eu1 O5AA 145.56(18) . .
O Eu1 O9AA 87.44(18) . .
O Eu1 N 74.77(19) . .
O Eu1 N0AA 135.06(19) . .
O Eu1 N1AA 63.61(19) . .
O0AA Eu1 O5AA 80.99(18) . .
O0AA Eu1 N 134.82(19) . .
O0AA Eu1 N0AA 76.3(2) . .
O0AA Eu1 N1AA 63.84(19) . .
O2AA Eu1 O0AA 88.47(18) . .
O2AA Eu1 O5AA 127.49(18) . .
O2AA Eu1 N 136.71(19) . .
O2AA Eu1 N0AA 64.25(19) . .
O2AA Eu1 N1AA 74.34(19) . .
O3AA Eu1 O0AA 150.25(18) . .
O3AA Eu1 O2AA 77.68(18) . .
O3AA Eu1 O5AA 86.75(18) . .
O3AA Eu1 O9AA 126.81(17) . .
O3AA Eu1 N 63.53(19) . .
O3AA Eu1 N0AA 73.9(2) . .
O3AA Eu1 N1AA 134.16(19) . .
O5AA Eu1 N 70.90(19) . .
O5AA Eu1 N0AA 63.27(19) . .
O5AA Eu1 N1AA 139.02(19) . .
O9AA Eu1 O0AA 77.60(17) . .
O9AA Eu1 O2AA 147.20(18) . .
O9AA Eu1 O5AA 79.89(18) . .
O9AA Eu1 N 63.42(19) . .
O9AA Eu1 N0AA 137.45(19) . .
O9AA Eu1 N1AA 72.86(19) . .
N0AA Eu1 N 117.9(2) . .
N0AA Eu1 N1AA 122.3(2) . .
N1AA Eu1 N 119.8(2) . .
O1AA Mn2 O4AA 82.5(2) 1_455 .
O1AA Mn2 O7AA 165.7(2) 1_455 .
O7AA Mn2 O4AA 87.4(2) . .
O0BA Mn2 O1AA 87.9(2) . 1_455
O0BA Mn2 O4AA 95.7(2) . .
O0BA Mn2 O7AA 83.2(2) . .
O8BA Mn2 O1AA 92.6(2) . 1_455
O8BA Mn2 O4AA 90.5(3) . .
O8BA Mn2 O7AA 97.5(2) . .
O8BA Mn2 O0BA 173.7(3) . .
O9BA Mn2 O1AA 97.2(3) . 1_455
O9BA Mn2 O4AA 174.8(3) . .
O9BA Mn2 O7AA 93.9(3) . .
O9BA Mn2 O0BA 89.4(3) . .
O9BA Mn2 O8BA 84.3(3) . .
O6AA Mn3 O1BA 167.19(19) 1_655 .
O8AA Mn3 O6AA 84.0(2) . 1_655
O8AA Mn3 O1BA 88.8(2) . .
O8AA Mn3 O3BA 84.8(2) . .
O2BA Mn3 O6AA 91.7(2) . 1_655
O2BA Mn3 O8AA 172.6(2) . .
O2BA Mn3 O1BA 94.3(2) . .
O2BA Mn3 O3BA 89.0(2) . .
O3BA Mn3 O6AA 87.01(19) . 1_655
O3BA Mn3 O1BA 81.80(19) . .
O4BA Mn3 O6AA 99.79(19) 4_666 1_655
O4BA Mn3 O8AA 97.5(2) 4_666 .
O4BA Mn3 O1BA 91.61(19) 4_666 .
O4BA Mn3 O2BA 89.2(2) 4_666 .
O4BA Mn3 O3BA 173.0(2) 4_666 .
C0DA O Eu1 126.4(5) . .
C7DA O0AA Eu1 124.9(5) . .
C0EA O1AA Mn2 128.8(5) . 1_655
C5DA O2AA Eu1 124.8(5) . .
C0EA O3AA Eu1 125.9(5) . .
C2CA O5AA Eu1 125.8(5) . .
C9DA O6AA Mn3 126.0(5) . 1_455
C2CA O7AA Mn2 127.8(5) . .
C9DA O9AA Eu1 126.0(5) . .
C0DA O1BA Mn3 123.4(5) . .
C5EA O2BA Mn3 118.2(6) . .
C1EA O4BA Mn3 130.6(5) . 4_565
N0AA C5BA C2CA 112.3(7) . .
N0AA C5BA C9CA 124.7(7) . .
C9CA C5BA C2CA 123.1(7) . .
C1CA N Eu1 121.3(5) . .
C1CA N C2DA 117.3(7) . .
C2DA N Eu1 121.0(5) . .
N1AA C8BA C3CA 123.9(8) . .
N1AA C8BA C7DA 113.9(7) . .
C3CA C8BA C7DA 122.2(7) . .
C5BA N0AA Eu1 122.6(5) . .
C4CA N0AA Eu1 120.7(5) . .
C4CA N0AA C5BA 116.7(7) . .
C8BA N1AA Eu1 121.2(5) . .
C8BA N1AA C6DA 117.7(7) . .
C6DA N1AA Eu1 120.8(5) . .
N C1CA C9DA 113.7(7) . .
N C1CA C3DA 123.1(7) . .
C3DA C1CA C9DA 123.0(7) . .
O5AA C2CA C5BA 116.1(7) . .
O7AA C2CA O5AA 125.0(7) . .
O7AA C2CA C5BA 119.0(7) . .
C8BA C3CA C5CA 118.2(7) . .
N0AA C4CA C8CA 123.3(7) . .
N0AA C4CA C5DA 114.0(7) . .
C8CA C4CA C5DA 122.7(7) . .
O5BA C5CA C3CA 122.9(7) . .
O5BA C5CA C3EA 118.5(7) . .
C3EA C5CA C3CA 118.7(8) . .
C6EA O8BA Mn2 123.7(7) . .
C4CA C8CA C1EA 120.7(7) . .
C5BA C9CA C1EA 119.2(7) . .
O C0DA O1BA 124.3(8) . .
O C0DA C6DA 116.3(7) . .
O1BA C0DA C6DA 119.4(7) . .
C2DA C1DA C4DA 118.0(7) . .
O6AA C9DA O9AA 125.1(7) . .
O6AA C9DA C1CA 119.6(7) . .
O9AA C9DA C1CA 115.3(7) . .
N C2DA C1DA 124.1(7) . .
N C2DA C0EA 113.0(7) . .
C1DA C2DA C0EA 122.9(7) . .
C4DA C3DA C1CA 118.4(7) . .
O1AA C0EA C2DA 118.6(7) . .
O3AA C0EA O1AA 125.5(7) . .
O3AA C0EA C2DA 115.9(7) . .
C3DA C4DA C1DA 119.0(7) . .
O0CA C4DA C1DA 122.2(7) . .
O0CA C4DA C3DA 118.8(7) . .
O2AA C5DA C4CA 115.9(7) . .
O6BA C5DA O2AA 125.2(8) . .
O6BA C5DA C4CA 118.8(7) . .
N1AA C6DA C0DA 112.6(7) . .
N1AA C6DA C3EA 122.5(7) . .
C3EA C6DA C0DA 124.8(7) . .
O4BA C1EA C8CA 122.6(7) . .
O4BA C1EA C9CA 122.0(7) . .
C8CA C1EA C9CA 115.4(7) . .
O0AA C7DA C8BA 115.4(7) . .
O7BA C7DA O0AA 125.4(8) . .
O7BA C7DA C8BA 119.2(8) . .
C O9BA Mn2 123.7(12) . .
C6DA C3EA C5CA 118.7(8) . .

loop_
_geom_bond_atom_site_label_1
_geom_bond_atom_site_label_2
_geom_bond_distance
_geom_bond_site_symmetry_2
Eu1 O 2.400(5) .
Eu1 O0AA 2.434(5) .
Eu1 O2AA 2.429(5) .
Eu1 O3AA 2.418(6) .
Eu1 O5AA 2.444(5) .
Eu1 O9AA 2.427(5) .
Eu1 N 2.511(6) .
Eu1 N0AA 2.494(7) .
Eu1 N1AA 2.507(7) .
Mn2 O1AA 2.195(5) 1_455
Mn2 O4AA 2.230(6) .
Mn2 O7AA 2.201(5) .
Mn2 O0BA 2.178(6) .
Mn2 O8BA 2.161(7) .
Mn2 O9BA 2.155(8) .
Mn3 O6AA 2.228(5) 1_655
Mn3 O8AA 2.190(6) .
Mn3 O1BA 2.236(5) .
Mn3 O2BA 2.176(7) .
Mn3 O3BA 2.221(5) .
Mn3 O4BA 2.139(5) 4_666
O C0DA 1.252(9) .
O0AA C7DA 1.281(10) .
O1AA Mn2 2.195(5) 1_655
O1AA C0EA 1.263(9) .
O2AA C5DA 1.266(9) .
O3AA C0EA 1.262(9) .
O5AA C2CA 1.262(9) .
O6AA Mn3 2.228(5) 1_455
O6AA C9DA 1.249(9) .
O7AA C2CA 1.255(9) .
O9AA C9DA 1.277(9) .
O1BA C0DA 1.273(9) .
O2BA C5EA 1.527(12) .
O4BA Mn3 2.139(5) 4_565
O4BA C1EA 1.315(9) .
C5BA N0AA 1.350(10) .
C5BA C2CA 1.522(10) .
C5BA C9CA 1.360(11) .
O5BA C5CA 1.344(10) .
N C1CA 1.338(10) .
N C2DA 1.339(10) .
C8BA N1AA 1.332(10) .
C8BA C3CA 1.366(11) .
C8BA C7DA 1.516(11) .
N0AA C4CA 1.340(10) .
N1AA C6DA 1.343(10) .
C1CA C9DA 1.512(11) .
C1CA C3DA 1.385(10) .
C3CA C5CA 1.390(11) .
C4CA C8CA 1.364(11) .
C4CA C5DA 1.516(11) .
C5CA C3EA 1.388(11) .
O6BA C5DA 1.241(9) .
O7BA C7DA 1.234(10) .
O8BA C6EA 1.442(14) .
C8CA C1EA 1.418(11) .
C9CA C1EA 1.423(10) .
C0DA C6DA 1.513(11) .
C1DA C2DA 1.366(11) .
C1DA C4DA 1.397(11) .
C2DA C0EA 1.519(10) .
C3DA C4DA 1.382(11) .
C4DA O0CA 1.343(9) .
C6DA C3EA 1.375(11) .
O9BA C 1.46(2) .
O2CA O1 1.01(3) .
O4CA C2 1.30(6) .
